data_7247291
loop_
_publ_author_name
'Korobeynikov, Nikita A.'
'Usoltsev, Andrey N.'
'Sokolov, Maxim N.'
'Novikov, Alexander S.'
'Sukhikh, Taisiya S.'
'Adonin, Sergey A.'

_publ_section_title
;
 Halogen bonding in chloroiodates(iii)
;
_journal_issue 37
_journal_name_full CrystEngComm
_journal_page_first 5233
_journal_page_last 5237
_journal_paper_doi 10.1039/D3CE00400G
_journal_volume 25
_journal_year 2023
_chemical_formula_moiety 'Cl4 I, C9 H14 N'
_chemical_formula_sum 'C9 H14 Cl4 I N'
_chemical_formula_weight 404.91
_space_group_crystal_system monoclinic
_space_group_IT_number 14
_space_group_name_Hall '-P 2yn'
_space_group_name_H-M_alt 'P 1 21/n 1'
_atom_sites_solution_hydrogens geom
_audit_creation_date 2023-04-06
_audit_creation_method
;
Olex2 1.5
(compiled 2023.03.06 svn.rbb2c1857 for OlexSys, GUI svn.r6748)
;
_audit_update_record
;
2023-04-19 deposited with the CCDC.	2023-08-08 downloaded from the CCDC.
;
_cell_angle_alpha 90.0
_cell_angle_beta 103.705(4)
_cell_angle_gamma 90.0
_cell_formula_units_Z 4
_cell_length_a 8.4156(4)
_cell_length_b 16.0769(6)
_cell_length_c 10.9381(4)
_cell_measurement_reflns_used 3633
_cell_measurement_temperature 140.00(10)
_cell_measurement_theta_max 28.6640
_cell_measurement_theta_min 2.7620
_cell_volume 1437.75(10)
_computing_cell_refinement 'CrysAlisPro 1.171.40.84a (Rigaku OD, 2020)'
_computing_data_collection 'CrysAlisPro 1.171.40.84a (Rigaku OD, 2020)'
_computing_data_reduction 'CrysAlisPro 1.171.40.84a (Rigaku OD, 2020)'
_computing_molecular_graphics 'Olex2 1.5 (Dolomanov et al., 2009)'
_computing_publication_material 'Olex2 1.5 (Dolomanov et al., 2009)'
_computing_structure_refinement 'SHELXL 2017/1 (Sheldrick, 2015)'
_computing_structure_solution 'SHELXT 2014/5 (Sheldrick, 2014)'
_diffrn_ambient_environment N~2~
_diffrn_ambient_temperature 140.00(10)
_diffrn_detector 'CCD plate'
_diffrn_detector_area_resol_mean 7.41
_diffrn_detector_type AtlasS2
_diffrn_measured_fraction_theta_full 1.000
_diffrn_measured_fraction_theta_max 0.846
_diffrn_measurement_details
;
List of Runs (angles in degrees, time in seconds):

  # Type    Start    End  Width  t~exp~   \w     \q     \k     \f   Frames
#--------------------------------------------------------------------------
  1  \w    -65.00  31.00   0.50    4.44    --  -10.63 -19.00  30.00  192
  2  \w    -33.00  49.00   0.50    4.44    --  -10.63  57.00-120.00  164
;
_diffrn_measurement_device 'four-circle diffractometer'
_diffrn_measurement_device_type 'Bruker D8 Venture diffractometer'
_diffrn_measurement_method '\w and \f scans'
_diffrn_orient_matrix_type 'CrysAlisPro convention (1999,Acta A55,543-557)'
_diffrn_orient_matrix_UB_11 0.0672349000
_diffrn_orient_matrix_UB_12 -0.0270119000
_diffrn_orient_matrix_UB_13 0.0018721000
_diffrn_orient_matrix_UB_21 0.0506404000
_diffrn_orient_matrix_UB_22 0.0261835000
_diffrn_orient_matrix_UB_23 0.0451827000
_diffrn_orient_matrix_UB_31 -0.0211734000
_diffrn_orient_matrix_UB_32 -0.0230577000
_diffrn_orient_matrix_UB_33 0.0490560000
_diffrn_radiation_monochromator graphite
_diffrn_radiation_probe x-ray
_diffrn_radiation_type 'Mo K\a'
_diffrn_radiation_wavelength 0.71073
_diffrn_reflns_av_R_equivalents 0.0259
_diffrn_reflns_av_unetI/netI 0.0433
_diffrn_reflns_Laue_measured_fraction_full 1.000
_diffrn_reflns_Laue_measured_fraction_max 0.846
_diffrn_reflns_limit_h_max 9
_diffrn_reflns_limit_h_min -10
_diffrn_reflns_limit_k_max 14
_diffrn_reflns_limit_k_min -21
_diffrn_reflns_limit_l_max 11
_diffrn_reflns_limit_l_min -14
_diffrn_reflns_number 6822
_diffrn_reflns_point_group_measured_fraction_full 1.000
_diffrn_reflns_point_group_measured_fraction_max 0.846
_diffrn_reflns_theta_full 25.242
_diffrn_reflns_theta_max 28.784
_diffrn_reflns_theta_min 2.297
_diffrn_source 'Incoatec IuS3.0 microfocus X-ray tube'
_diffrn_source_type 'Enhance (Mo) X-ray Source'
_exptl_absorpt_coefficient_mu 2.942
_exptl_absorpt_correction_T_max 1.00000
_exptl_absorpt_correction_T_min 0.98390
_exptl_absorpt_correction_type multi-scan
_exptl_absorpt_process_details
;
SADABS 2016/2: Krause, L., Herbst-Irmer, R., Sheldrick G.M. & Stalke D.,
 J. Appl. Cryst. 48 (2015) 3-10
;
_exptl_crystal_colour yellow
_exptl_crystal_colour_primary yellow
_exptl_crystal_density_diffrn 1.871
_exptl_crystal_description block
_exptl_crystal_F_000 784
_exptl_crystal_size_max 0.25
_exptl_crystal_size_mid 0.2
_exptl_crystal_size_min 0.15
_refine_diff_density_max 0.582
_refine_diff_density_min -0.636
_refine_diff_density_rms 0.106
_refine_ls_extinction_coef 0.00111(12)
_refine_ls_extinction_expression Fc^*^=kFc[1+0.001xFc^2^\l^3^/sin(2\q)]^-1/4^
_refine_ls_extinction_method 'SHELXL-2017/1 (Sheldrick 2017)'
_refine_ls_goodness_of_fit_ref 1.042
_refine_ls_hydrogen_treatment constr
_refine_ls_matrix_type full
_refine_ls_number_parameters 140
_refine_ls_number_reflns 3177
_refine_ls_number_restraints 0
_refine_ls_restrained_S_all 1.042
_refine_ls_R_factor_all 0.0366
_refine_ls_R_factor_gt 0.0281
_refine_ls_shift/su_max 0.001
_refine_ls_shift/su_mean 0.000
_refine_ls_structure_factor_coef Fsqd
_refine_ls_weighting_details 'w=1/[\s^2^(Fo^2^)+(0.0115P)^2^] where P=(Fo^2^+2Fc^2^)/3'
_refine_ls_weighting_scheme calc
_refine_ls_wR_factor_gt 0.0430
_refine_ls_wR_factor_ref 0.0468
_reflns_Friedel_coverage 0.000
_reflns_number_gt 2744
_reflns_number_total 3177
_reflns_threshold_expression 'I > 2\s(I)'
_cod_data_source_file d3ce00400g2.cif
_cod_data_source_block nk697_a
_cod_depositor_comments 'Adding full bibliography for 7247286--7247294.cif.'
_cod_database_code 7247291
_shelx_shelxl_version_number 2017/1
_chemical_oxdiff_formula IClCHN
_shelx_space_group_comment
;
The symmetry employed for this shelxl refinement is uniquely defined
by the following loop, which should always be used as a source of
symmetry information in preference to the above space-group names.
They are only intended as comments.
;
_cell_oxdiff_angle_alpha 90.034(2)
_cell_oxdiff_angle_beta 103.738(2)
_cell_oxdiff_angle_gamma 89.963(2)
_cell_oxdiff_length_a 8.4129(2)
_cell_oxdiff_length_b 16.0754(4)
_cell_oxdiff_length_c 10.9442(3)
_cell_oxdiff_measurement_reflns_used 3633
_cell_oxdiff_volume 1437.75(7)
_shelx_estimated_absorpt_t_max 0.667
_shelx_estimated_absorpt_t_min 0.527
_reflns_odcompleteness_completeness 99.96
_reflns_odcompleteness_iscentric 1
_reflns_odcompleteness_theta 25.63
_olex2_refinement_description
;
1. Fixed Uiso
 At 1.2 times of:
  All C(H) groups
 At 1.5 times of:
  All C(H,H,H) groups
2.a Aromatic/amide H refined with riding coordinates:
 C2(H2), C3(H3), C4(H4), C5(H5), C6(H6)
2.b Idealised Me refined as rotating group:
 C8(H8A,H8B,H8C), C7(H7A,H7B,H7C), C9(H9A,H9B,H9C)
;
_olex2_submission_special_instructions 'No special instructions were received'
_oxdiff_exptl_absorpt_empirical_details
;
Empirical correction (ABSPACK) includes:
- Absorption correction using spherical harmonics
- Frame scaling
;
_oxdiff_exptl_absorpt_empirical_full_max 1.059
_oxdiff_exptl_absorpt_empirical_full_min 0.948

loop_
_space_group_symop_operation_xyz
'x, y, z'
'-x+1/2, y+1/2, -z+1/2'
'-x, -y, -z'
'x-1/2, -y-1/2, z-1/2'

loop_
_atom_site_label
_atom_site_type_symbol
_atom_site_fract_x
_atom_site_fract_y
_atom_site_fract_z
_atom_site_U_iso_or_equiv
_atom_site_adp_type
_atom_site_occupancy
_atom_site_site_symmetry_order
_atom_site_calc_flag
_atom_site_refinement_flags_posn
_atom_site_refinement_flags_adp
_atom_site_refinement_flags_occupancy
_atom_site_disorder_assembly
_atom_site_disorder_group
I1 I 0.16814(2) 0.44999(2) 0.67470(2) 0.02065(8) Uani 1 1 d . . . . .
Cl1 Cl 0.28782(12) 0.59201(4) 0.70081(9) 0.0446(2) Uani 1 1 d . . . . .
N1 N 0.4352(3) 0.76150(13) 0.3918(2) 0.0188(5) Uani 1 1 d . . . . .
C1 C 0.4318(3) 0.69647(16) 0.2930(2) 0.0184(6) Uani 1 1 d . . . . .
Cl2 Cl 0.24730(11) 0.43169(5) 0.46877(7) 0.0372(2) Uani 1 1 d . . . . .
C2 C 0.3687(3) 0.61815(16) 0.3041(3) 0.0268(7) Uani 1 1 d . . . . .
H2 H 0.330268 0.603828 0.376302 0.032 Uiso 1 1 calc R U . . .
Cl3 Cl 0.05252(10) 0.30542(5) 0.66204(8) 0.0364(2) Uani 1 1 d . . . . .
C3 C 0.3624(4) 0.56123(19) 0.2089(3) 0.0369(8) Uani 1 1 d . . . . .
H3 H 0.319643 0.507235 0.216055 0.044 Uiso 1 1 calc R U . . .
C4 C 0.4169(4) 0.5813(2) 0.1042(3) 0.0370(8) Uani 1 1 d . . . . .
H4 H 0.410053 0.541872 0.038466 0.044 Uiso 1 1 calc R U . . .
Cl4 Cl 0.08694(10) 0.46916(4) 0.87734(7) 0.02864(18) Uani 1 1 d . . . . .
C5 C 0.4816(4) 0.65910(19) 0.0949(3) 0.0311(8) Uani 1 1 d . . . . .
H5 H 0.521896 0.672719 0.023214 0.037 Uiso 1 1 calc R U . . .
C6 C 0.4887(3) 0.71779(17) 0.1891(3) 0.0237(7) Uani 1 1 d . . . . .
H6 H 0.531931 0.771682 0.182056 0.028 Uiso 1 1 calc R U . . .
C8 C 0.3840(4) 0.72842(18) 0.5050(3) 0.0291(7) Uani 1 1 d . . . . .
H8A H 0.270608 0.708889 0.479968 0.044 Uiso 1 1 calc R U . . .
H8B H 0.392496 0.772687 0.567855 0.044 Uiso 1 1 calc R U . . .
H8C H 0.455478 0.682081 0.541198 0.044 Uiso 1 1 calc R U . . .
C7 C 0.6057(3) 0.79593(17) 0.4388(3) 0.0267(7) Uani 1 1 d . . . . .
H7A H 0.681145 0.750507 0.472277 0.040 Uiso 1 1 calc R U . . .
H7B H 0.605994 0.836703 0.505479 0.040 Uiso 1 1 calc R U . . .
H7C H 0.640569 0.822933 0.369203 0.040 Uiso 1 1 calc R U . . .
C9 C 0.3199(4) 0.83094(17) 0.3374(3) 0.0281(7) Uani 1 1 d . . . . .
H9A H 0.355074 0.856308 0.266696 0.042 Uiso 1 1 calc R U . . .
H9B H 0.320431 0.873044 0.402263 0.042 Uiso 1 1 calc R U . . .
H9C H 0.209023 0.808634 0.307732 0.042 Uiso 1 1 calc R U . . .

loop_
_atom_site_aniso_label
_atom_site_aniso_U_11
_atom_site_aniso_U_22
_atom_site_aniso_U_33
_atom_site_aniso_U_23
_atom_site_aniso_U_13
_atom_site_aniso_U_12
I1 0.02268(12) 0.02160(11) 0.01787(11) 0.00185(8) 0.00523(8) 0.00568(7)
Cl1 0.0711(7) 0.0189(4) 0.0576(6) 0.0057(4) 0.0430(5) 0.0010(4)
N1 0.0190(13) 0.0189(12) 0.0191(12) 0.0013(10) 0.0055(11) -0.0041(10)
C1 0.0139(15) 0.0211(14) 0.0178(15) -0.0026(12) -0.0008(12) -0.0001(11)
Cl2 0.0492(5) 0.0443(5) 0.0211(4) 0.0038(4) 0.0145(4) 0.0154(4)
C2 0.0236(17) 0.0211(15) 0.0353(19) -0.0002(15) 0.0065(15) -0.0027(12)
Cl3 0.0314(5) 0.0347(4) 0.0439(5) -0.0136(4) 0.0107(4) -0.0102(3)
C3 0.0273(19) 0.0230(17) 0.059(2) -0.0092(17) 0.0066(18) -0.0020(13)
C4 0.0272(19) 0.039(2) 0.038(2) -0.0195(17) -0.0065(16) 0.0124(15)
Cl4 0.0377(5) 0.0273(4) 0.0252(4) -0.0018(3) 0.0160(4) -0.0019(3)
C5 0.0278(18) 0.043(2) 0.0214(17) 0.0034(15) 0.0043(14) 0.0145(15)
C6 0.0255(17) 0.0237(15) 0.0219(16) 0.0029(14) 0.0060(14) 0.0027(12)
C8 0.0330(19) 0.0363(18) 0.0207(16) 0.0022(14) 0.0120(15) -0.0020(14)
C7 0.0240(17) 0.0277(16) 0.0271(17) -0.0054(14) 0.0037(14) -0.0082(13)
C9 0.0327(19) 0.0218(15) 0.0278(17) 0.0006(14) 0.0036(15) 0.0071(13)

loop_
_atom_type_symbol
_atom_type_description
_atom_type_scat_dispersion_real
_atom_type_scat_dispersion_imag
_atom_type_scat_source
C C 0.0033 0.0016 'International Tables Vol C Tables 4.2.6.8 and 6.1.1.4'
H H 0.0000 0.0000 'International Tables Vol C Tables 4.2.6.8 and 6.1.1.4'
N N 0.0061 0.0033 'International Tables Vol C Tables 4.2.6.8 and 6.1.1.4'
Cl Cl 0.1484 0.1585 'International Tables Vol C Tables 4.2.6.8 and 6.1.1.4'
I I -0.4742 1.8119 'International Tables Vol C Tables 4.2.6.8 and 6.1.1.4'

loop_
_geom_angle_atom_site_label_1
_geom_angle_atom_site_label_2
_geom_angle_atom_site_label_3
_geom_angle
_geom_angle_site_symmetry_1
_geom_angle_site_symmetry_3
_geom_angle_publ_flag
Cl1 I1 Cl2 91.39(3) . . ?
Cl1 I1 Cl3 176.64(3) . . ?
Cl1 I1 Cl4 88.46(2) . . ?
Cl3 I1 Cl2 91.36(3) . . ?
Cl4 I1 Cl2 179.32(3) . . ?
Cl4 I1 Cl3 88.80(2) . . ?
C1 N1 C8 112.8(2) . . ?
C1 N1 C7 110.8(2) . . ?
C1 N1 C9 109.3(2) . . ?
C8 N1 C7 106.5(2) . . ?
C8 N1 C9 107.7(2) . . ?
C9 N1 C7 109.5(2) . . ?
C2 C1 N1 120.9(2) . . ?
C6 C1 N1 118.1(2) . . ?
C6 C1 C2 121.0(3) . . ?
C1 C2 H2 120.5 . . ?
C3 C2 C1 119.0(3) . . ?
C3 C2 H2 120.5 . . ?
C2 C3 H3 119.5 . . ?
C4 C3 C2 121.0(3) . . ?
C4 C3 H3 119.5 . . ?
C3 C4 H4 120.2 . . ?
C3 C4 C5 119.5(3) . . ?
C5 C4 H4 120.2 . . ?
C4 C5 H5 119.7 . . ?
C4 C5 C6 120.7(3) . . ?
C6 C5 H5 119.7 . . ?
C1 C6 C5 118.8(3) . . ?
C1 C6 H6 120.6 . . ?
C5 C6 H6 120.6 . . ?
N1 C8 H8A 109.5 . . ?
N1 C8 H8B 109.5 . . ?
N1 C8 H8C 109.5 . . ?
H8A C8 H8B 109.5 . . ?
H8A C8 H8C 109.5 . . ?
H8B C8 H8C 109.5 . . ?
N1 C7 H7A 109.5 . . ?
N1 C7 H7B 109.5 . . ?
N1 C7 H7C 109.5 . . ?
H7A C7 H7B 109.5 . . ?
H7A C7 H7C 109.5 . . ?
H7B C7 H7C 109.5 . . ?
N1 C9 H9A 109.5 . . ?
N1 C9 H9B 109.5 . . ?
N1 C9 H9C 109.5 . . ?
H9A C9 H9B 109.5 . . ?
H9A C9 H9C 109.5 . . ?
H9B C9 H9C 109.5 . . ?

loop_
_geom_bond_atom_site_label_1
_geom_bond_atom_site_label_2
_geom_bond_distance
_geom_bond_site_symmetry_2
_geom_bond_publ_flag
I1 Cl1 2.4844(8) . ?
I1 Cl2 2.5130(7) . ?
I1 Cl3 2.5109(8) . ?
I1 Cl4 2.4886(7) . ?
N1 C1 1.500(3) . ?
N1 C8 1.502(3) . ?
N1 C7 1.510(3) . ?
N1 C9 1.506(3) . ?
C1 C2 1.383(4) . ?
C1 C6 1.376(4) . ?
C2 H2 0.9500 . ?
C2 C3 1.378(4) . ?
C3 H3 0.9500 . ?
C3 C4 1.369(4) . ?
C4 H4 0.9500 . ?
C4 C5 1.378(4) . ?
C5 H5 0.9500 . ?
C5 C6 1.389(4) . ?
C6 H6 0.9500 . ?
C8 H8A 0.9800 . ?
C8 H8B 0.9800 . ?
C8 H8C 0.9800 . ?
C7 H7A 0.9800 . ?
C7 H7B 0.9800 . ?
C7 H7C 0.9800 . ?
C9 H9A 0.9800 . ?
C9 H9B 0.9800 . ?
C9 H9C 0.9800 . ?

loop_
_geom_torsion_atom_site_label_1
_geom_torsion_atom_site_label_2
_geom_torsion_atom_site_label_3
_geom_torsion_atom_site_label_4
_geom_torsion
_geom_torsion_site_symmetry_1
_geom_torsion_site_symmetry_2
_geom_torsion_site_symmetry_3
_geom_torsion_site_symmetry_4
_geom_torsion_publ_flag
N1 C1 C2 C3 177.6(3) . . . . ?
N1 C1 C6 C5 -178.0(2) . . . . ?
C1 C2 C3 C4 -0.3(5) . . . . ?
C2 C1 C6 C5 0.0(4) . . . . ?
C2 C3 C4 C5 1.2(5) . . . . ?
C3 C4 C5 C6 -1.5(5) . . . . ?
C4 C5 C6 C1 0.9(4) . . . . ?
C6 C1 C2 C3 -0.3(4) . . . . ?
C8 N1 C1 C2 7.0(4) . . . . ?
C8 N1 C1 C6 -175.0(2) . . . . ?
C7 N1 C1 C2 126.3(3) . . . . ?
C7 N1 C1 C6 -55.6(3) . . . . ?
C9 N1 C1 C2 -112.8(3) . . . . ?
C9 N1 C1 C6 65.2(3) . . . . ?
